data_2227591
loop_
_publ_author_name
'Jiang, Xiao-Ping'
'Ng, Seik Weng'

_publ_section_title
;
 4-(4-Chlorophenyl)-1-methyl-3-trifluoromethyl-1<i>H</i>-pyrazol-5-amine
;
_journal_coeditor_code HG2700
_journal_issue 9
_journal_name_full 'Acta Crystallographica Section E'
_journal_page_first o2336
_journal_paper_doi 10.1107/S1600536810032435
_journal_volume 66
_journal_year 2010
_chemical_formula_iupac 'C11 H9 Cl F3 N3'
_chemical_formula_moiety 'C11 H9 Cl F3 N3'
_chemical_formula_sum 'C11 H9 Cl F3 N3'
_chemical_formula_weight 275.66
_chemical_name_systematic
;
4-(4-Chlorophenyl)-1-methyl-3-trifluoromethyl-1<i>H</i>-pyrazol-5-amine
;
_space_group_IT_number 14
_symmetry_cell_setting monoclinic
_symmetry_space_group_name_Hall '-P 2ybc'
_symmetry_space_group_name_H-M 'P 1 21/c 1'
_atom_sites_solution_hydrogens geom
_atom_sites_solution_primary direct
_atom_sites_solution_secondary difmap
_audit_creation_method SHELXL-97
_cell_angle_alpha 90.00
_cell_angle_beta 98.4590(10)
_cell_angle_gamma 90.00
_cell_formula_units_Z 4
_cell_length_a 5.8958(5)
_cell_length_b 16.8618(13)
_cell_length_c 12.1087(10)
_cell_measurement_reflns_used 2152
_cell_measurement_temperature 293(2)
_cell_measurement_theta_max 26.6
_cell_measurement_theta_min 2.5
_cell_volume 1190.68(17)
_computing_cell_refinement 'SAINT (Bruker, 1999)'
_computing_data_collection 'SMART (Bruker, 1999)'
_computing_data_reduction 'SAINT (Bruker, 1999)'
_computing_molecular_graphics 'X-SEED (Barbour, 2001)'
_computing_publication_material 'publCIF (Westrip, 2010)'
_computing_structure_refinement 'SHELXL97 (Sheldrick, 2008)'
_computing_structure_solution 'SHELXS97 (Sheldrick, 2008)'
_diffrn_ambient_temperature 293(2)
_diffrn_measured_fraction_theta_full 0.985
_diffrn_measured_fraction_theta_max 0.985
_diffrn_measurement_device_type 'Bruker SMART area-detector'
_diffrn_measurement_method '\f and \w scans'
_diffrn_radiation_monochromator graphite
_diffrn_radiation_source 'fine-focus sealed tube'
_diffrn_radiation_type MoK\a
_diffrn_radiation_wavelength 0.71073
_diffrn_reflns_av_R_equivalents 0.0293
_diffrn_reflns_av_sigmaI/netI 0.0469
_diffrn_reflns_limit_h_max 7
_diffrn_reflns_limit_h_min -7
_diffrn_reflns_limit_k_max 10
_diffrn_reflns_limit_k_min -21
_diffrn_reflns_limit_l_max 12
_diffrn_reflns_limit_l_min -15
_diffrn_reflns_number 5716
_diffrn_reflns_theta_full 27.04
_diffrn_reflns_theta_max 27.04
_diffrn_reflns_theta_min 2.09
_diffrn_standards_decay_% 0
_diffrn_standards_interval_count 0
_diffrn_standards_interval_time 0
_diffrn_standards_number 0
_exptl_absorpt_coefficient_mu 0.344
_exptl_absorpt_correction_T_max 1.0000
_exptl_absorpt_correction_T_min 0.8638
_exptl_absorpt_correction_type multi-scan
_exptl_absorpt_process_details '(SADABS; Sheldrick, 1996)'
_exptl_crystal_colour Yellow
_exptl_crystal_density_diffrn 1.538
_exptl_crystal_density_method 'not measured'
_exptl_crystal_description Block
_exptl_crystal_F_000 560
_exptl_crystal_size_max 0.40
_exptl_crystal_size_mid 0.40
_exptl_crystal_size_min 0.20
_refine_diff_density_max 0.323
_refine_diff_density_min -0.255
_refine_ls_extinction_method none
_refine_ls_goodness_of_fit_ref 1.022
_refine_ls_hydrogen_treatment mixed
_refine_ls_matrix_type full
_refine_ls_number_parameters 172
_refine_ls_number_reflns 2581
_refine_ls_number_restraints 2
_refine_ls_restrained_S_all 1.021
_refine_ls_R_factor_all 0.0716
_refine_ls_R_factor_gt 0.0420
_refine_ls_shift/su_max 0.001
_refine_ls_shift/su_mean 0.001
_refine_ls_structure_factor_coef Fsqd
_refine_ls_weighting_details 'calc w=1/[\s^2^(Fo^2^)+(0.0629P)^2^+0.1525P] where P=(Fo^2^+2Fc^2^)/3'
_refine_ls_weighting_scheme calc
_refine_ls_wR_factor_gt 0.1043
_refine_ls_wR_factor_ref 0.1188
_reflns_number_gt 1769
_reflns_number_total 2581
_reflns_threshold_expression I>2\s(I)
_cod_data_source_file hg2700.cif
_cod_data_source_block I
_cod_original_sg_symbol_H-M 'P 21/c'
_cod_database_code 2227591
_cod_database_fobs_code 2227591

loop_
_symmetry_equiv_pos_as_xyz
'x, y, z'
'-x, y+1/2, -z+1/2'
'-x, -y, -z'
'x, -y-1/2, z-1/2'

loop_
_atom_site_type_symbol
_atom_site_label
_atom_site_fract_x
_atom_site_fract_y
_atom_site_fract_z
_atom_site_U_iso_or_equiv
_atom_site_adp_type
_atom_site_calc_flag
_atom_site_refinement_flags
_atom_site_occupancy
_atom_site_disorder_assembly
_atom_site_disorder_group
Cl Cl1 0.24293(10) 0.63048(3) 0.86611(5) 0.03743(19) Uani d . 1 . .
F F1 0.9033(3) 0.36727(9) 0.43732(12) 0.0619(5) Uani d . 1 . .
F F2 0.7674(3) 0.46344(8) 0.52371(12) 0.0503(4) Uani d . 1 . .
F F3 0.5700(3) 0.35880(11) 0.48636(14) 0.0685(5) Uani d . 1 . .
N N1 1.1139(3) 0.27925(10) 0.73828(14) 0.0272(4) Uani d . 1 . .
N N2 1.0499(3) 0.29559(10) 0.62838(14) 0.0292(4) Uani d . 1 . .
N N3 1.0445(3) 0.31883(12) 0.91929(16) 0.0314(4) Uani d D 1 . .
H H1 0.929(3) 0.3386(15) 0.948(2) 0.054(8) Uiso d D 1 . .
H H2 1.087(4) 0.2714(8) 0.944(2) 0.044(7) Uiso d D 1 . .
C C1 0.6890(4) 0.43079(11) 0.77159(17) 0.0238(5) Uani d . 1 . .
C C2 0.4645(4) 0.43995(12) 0.71925(18) 0.0283(5) Uani d . 1 . .
H H2A 0.4060 0.4049 0.6629 0.034 Uiso calc R 1 . .
C C3 0.3258(4) 0.50032(13) 0.74945(19) 0.0293(5) Uani d . 1 . .
H H3 0.1767 0.5063 0.7129 0.035 Uiso calc R 1 . .
C C4 0.4114(4) 0.55085(12) 0.83380(19) 0.0271(5) Uani d . 1 . .
C C5 0.6307(4) 0.54242(12) 0.89124(18) 0.0282(5) Uani d . 1 . .
H H5 0.6846 0.5763 0.9499 0.034 Uiso calc R 1 . .
C C6 0.7681(4) 0.48252(12) 0.85957(18) 0.0266(5) Uani d . 1 . .
H H6 0.9161 0.4764 0.8975 0.032 Uiso calc R 1 . .
C C7 0.8443(4) 0.37063(11) 0.73603(18) 0.0239(4) Uani d . 1 . .
C C8 0.9973(3) 0.32257(12) 0.80477(18) 0.0253(5) Uani d . 1 . .
C C9 0.8878(4) 0.35046(12) 0.62864(18) 0.0267(5) Uani d . 1 . .
C C10 0.7831(4) 0.38467(14) 0.5202(2) 0.0377(6) Uani d . 1 . .
C C11 1.2992(4) 0.22382(14) 0.7729(2) 0.0398(6) Uani d . 1 . .
H H11A 1.4002 0.2456 0.8349 0.060 Uiso calc R 1 . .
H H11B 1.3831 0.2146 0.7119 0.060 Uiso calc R 1 . .
H H11C 1.2369 0.1746 0.7948 0.060 Uiso calc R 1 . .

loop_
_atom_site_aniso_label
_atom_site_aniso_U_11
_atom_site_aniso_U_22
_atom_site_aniso_U_33
_atom_site_aniso_U_12
_atom_site_aniso_U_13
_atom_site_aniso_U_23
Cl1 0.0397(3) 0.0332(3) 0.0428(4) 0.0094(2) 0.0172(3) 0.0028(2)
F1 0.0999(14) 0.0632(11) 0.0261(8) 0.0360(9) 0.0205(8) 0.0060(7)
F2 0.0765(11) 0.0380(8) 0.0359(9) 0.0191(7) 0.0067(7) 0.0071(6)
F3 0.0630(11) 0.0885(13) 0.0445(10) -0.0080(9) -0.0238(9) -0.0024(9)
N1 0.0322(10) 0.0243(9) 0.0245(10) 0.0041(8) 0.0025(8) -0.0016(7)
N2 0.0370(11) 0.0260(9) 0.0242(10) -0.0007(8) 0.0037(8) -0.0031(7)
N3 0.0414(12) 0.0300(11) 0.0223(10) 0.0046(9) 0.0023(9) 0.0029(8)
C1 0.0276(11) 0.0209(10) 0.0230(11) -0.0014(8) 0.0040(9) 0.0029(8)
C2 0.0305(12) 0.0269(11) 0.0273(12) -0.0045(9) 0.0036(9) -0.0009(9)
C3 0.0244(11) 0.0300(11) 0.0334(13) -0.0007(9) 0.0039(9) 0.0074(9)
C4 0.0304(12) 0.0221(10) 0.0316(12) 0.0037(9) 0.0139(10) 0.0055(9)
C5 0.0333(12) 0.0274(11) 0.0243(11) -0.0033(9) 0.0057(9) -0.0041(9)
C6 0.0272(11) 0.0258(11) 0.0259(12) -0.0005(9) 0.0007(9) -0.0002(9)
C7 0.0272(11) 0.0212(10) 0.0232(11) -0.0017(8) 0.0030(9) -0.0003(8)
C8 0.0283(11) 0.0205(10) 0.0271(12) -0.0035(8) 0.0034(9) -0.0004(9)
C9 0.0312(11) 0.0228(10) 0.0257(12) -0.0028(9) 0.0026(9) -0.0028(9)
C10 0.0496(15) 0.0362(13) 0.0260(13) 0.0060(11) 0.0014(11) -0.0025(10)
C11 0.0408(14) 0.0353(13) 0.0425(15) 0.0127(11) 0.0038(11) -0.0030(11)

loop_
_atom_type_symbol
_atom_type_description
_atom_type_scat_dispersion_real
_atom_type_scat_dispersion_imag
_atom_type_scat_source
C C 0.0033 0.0016 'International Tables Vol C Tables 4.2.6.8 and 6.1.1.4'
H H 0.0000 0.0000 'International Tables Vol C Tables 4.2.6.8 and 6.1.1.4'
N N 0.0061 0.0033 'International Tables Vol C Tables 4.2.6.8 and 6.1.1.4'
F F 0.0171 0.0103 'International Tables Vol C Tables 4.2.6.8 and 6.1.1.4'
Cl Cl 0.1484 0.1585 'International Tables Vol C Tables 4.2.6.8 and 6.1.1.4'

loop_
_geom_angle_atom_site_label_1
_geom_angle_atom_site_label_2
_geom_angle_atom_site_label_3
_geom_angle_site_symmetry_1
_geom_angle_site_symmetry_3
_geom_angle
_geom_angle_publ_flag
C8 N1 N2 . . 112.53(17) ?
C8 N1 C11 . . 127.18(19) ?
N2 N1 C11 . . 120.18(18) ?
C9 N2 N1 . . 103.59(17) ?
C8 N3 H1 . . 109.5(19) ?
C8 N3 H2 . . 113.0(17) ?
H1 N3 H2 . . 114(2) ?
C2 C1 C6 . . 117.73(19) ?
C2 C1 C7 . . 122.32(18) ?
C6 C1 C7 . . 119.94(19) ?
C3 C2 C1 . . 121.3(2) ?
C3 C2 H2A . . 119.3 ?
C1 C2 H2A . . 119.3 ?
C4 C3 C2 . . 119.1(2) ?
C4 C3 H3 . . 120.5 ?
C2 C3 H3 . . 120.5 ?
C3 C4 C5 . . 121.79(19) ?
C3 C4 Cl1 . . 119.06(17) ?
C5 C4 Cl1 . . 119.10(17) ?
C4 C5 C6 . . 118.5(2) ?
C4 C5 H5 . . 120.7 ?
C6 C5 H5 . . 120.7 ?
C5 C6 C1 . . 121.4(2) ?
C5 C6 H6 . . 119.3 ?
C1 C6 H6 . . 119.3 ?
C8 C7 C9 . . 102.82(18) ?
C8 C7 C1 . . 126.98(19) ?
C9 C7 C1 . . 130.08(19) ?
N1 C8 N3 . . 122.16(19) ?
N1 C8 C7 . . 107.49(19) ?
N3 C8 C7 . . 130.2(2) ?
N2 C9 C7 . . 113.57(19) ?
N2 C9 C10 . . 118.3(2) ?
C7 C9 C10 . . 128.1(2) ?
F2 C10 F3 . . 105.6(2) ?
F2 C10 F1 . . 106.7(2) ?
F3 C10 F1 . . 105.95(19) ?
F2 C10 C9 . . 112.43(19) ?
F3 C10 C9 . . 113.2(2) ?
F1 C10 C9 . . 112.3(2) ?
N1 C11 H11A . . 109.5 ?
N1 C11 H11B . . 109.5 ?
H11A C11 H11B . . 109.5 ?
N1 C11 H11C . . 109.5 ?
H11A C11 H11C . . 109.5 ?
H11B C11 H11C . . 109.5 ?

loop_
_geom_bond_atom_site_label_1
_geom_bond_atom_site_label_2
_geom_bond_site_symmetry_2
_geom_bond_distance
_geom_bond_publ_flag
Cl1 C4 . 1.749(2) ?
F1 C10 . 1.344(3) ?
F2 C10 . 1.333(3) ?
F3 C10 . 1.336(3) ?
N1 C8 . 1.348(3) ?
N1 N2 . 1.357(2) ?
N1 C11 . 1.452(3) ?
N2 C9 . 1.331(3) ?
N3 C8 . 1.375(3) ?
N3 H1 . 0.880(10) ?
N3 H2 . 0.880(10) ?
C1 C2 . 1.389(3) ?
C1 C6 . 1.402(3) ?
C1 C7 . 1.473(3) ?
C2 C3 . 1.388(3) ?
C2 H2A . 0.9300 ?
C3 C4 . 1.368(3) ?
C3 H3 . 0.9300 ?
C4 C5 . 1.382(3) ?
C5 C6 . 1.384(3) ?
C5 H5 . 0.9300 ?
C6 H6 . 0.9300 ?
C7 C8 . 1.394(3) ?
C7 C9 . 1.404(3) ?
C9 C10 . 1.483(3) ?
C11 H11A . 0.9600 ?
C11 H11B . 0.9600 ?
C11 H11C . 0.9600 ?

loop_
_geom_hbond_atom_site_label_D
_geom_hbond_atom_site_label_H
_geom_hbond_atom_site_label_A
_geom_hbond_site_symmetry_A
_geom_hbond_distance_DH
_geom_hbond_distance_HA
_geom_hbond_distance_DA
_geom_hbond_angle_DHA
_geom_hbond_publ_flag
N3 H1 Cl1 3_667 0.880(10) 2.65(2) 3.413(2) 146(2) yes
N3 H2 N2 4_566 0.880(10) 2.54(2) 3.180(3) 130(2) yes

loop_
_geom_torsion_atom_site_label_1
_geom_torsion_atom_site_label_2
_geom_torsion_atom_site_label_3
_geom_torsion_atom_site_label_4
_geom_torsion_site_symmetry_1
_geom_torsion_site_symmetry_2
_geom_torsion_site_symmetry_3
_geom_torsion_site_symmetry_4
_geom_torsion
_geom_torsion_publ_flag
C8 N1 N2 C9 . . . . -0.4(2) ?
C11 N1 N2 C9 . . . . -176.89(19) ?
C6 C1 C2 C3 . . . . 2.8(3) ?
C7 C1 C2 C3 . . . . -175.81(19) ?
C1 C2 C3 C4 . . . . -1.1(3) ?
C2 C3 C4 C5 . . . . -1.3(3) ?
C2 C3 C4 Cl1 . . . . 176.15(16) ?
C3 C4 C5 C6 . . . . 2.0(3) ?
Cl1 C4 C5 C6 . . . . -175.48(16) ?
C4 C5 C6 C1 . . . . -0.2(3) ?
C2 C1 C6 C5 . . . . -2.1(3) ?
C7 C1 C6 C5 . . . . 176.54(19) ?
C2 C1 C7 C8 . . . . -138.4(2) ?
C6 C1 C7 C8 . . . . 43.0(3) ?
C2 C1 C7 C9 . . . . 46.1(3) ?
C6 C1 C7 C9 . . . . -132.4(2) ?
N2 N1 C8 N3 . . . . -176.08(18) ?
C11 N1 C8 N3 . . . . 0.1(3) ?
N2 N1 C8 C7 . . . . 0.5(2) ?
C11 N1 C8 C7 . . . . 176.7(2) ?
C9 C7 C8 N1 . . . . -0.3(2) ?
C1 C7 C8 N1 . . . . -176.80(19) ?
C9 C7 C8 N3 . . . . 175.8(2) ?
C1 C7 C8 N3 . . . . -0.6(4) ?
N1 N2 C9 C7 . . . . 0.2(2) ?
N1 N2 C9 C10 . . . . 177.86(18) ?
C8 C7 C9 N2 . . . . 0.1(2) ?
C1 C7 C9 N2 . . . . 176.4(2) ?
C8 C7 C9 C10 . . . . -177.3(2) ?
C1 C7 C9 C10 . . . . -1.0(4) ?
N2 C9 C10 F2 . . . . -134.0(2) ?
C7 C9 C10 F2 . . . . 43.3(3) ?
N2 C9 C10 F3 . . . . 106.4(2) ?
C7 C9 C10 F3 . . . . -76.3(3) ?
N2 C9 C10 F1 . . . . -13.6(3) ?
C7 C9 C10 F1 . . . . 163.7(2) ?

loop_
_cod_related_entry_id
_cod_related_entry_database
_cod_related_entry_code
1 ChemSpider 21784840
